data_7244829
loop_
_publ_author_name
'Hatcher, Lauren E.'
'Coulson, Ben A.'

_publ_section_title
;
 Exploring the influence of polymorphism and chromophore co-ligands on
 linkage isomer photoswitching in [Pd(bpy4dca)(NO2)2]
;
_journal_name_full CrystEngComm
_journal_paper_doi 10.1039/D2CE00213B
_journal_year 2022
_chemical_formula_moiety 'C14 H12 N4 O8 Pd'
_chemical_formula_sum 'C14 H12 N4 O8 Pd'
_chemical_formula_weight 470.68
_chemical_name_systematic
;
Dinitro-(dimethyl 2,2'-bipyridine-4,4'-dicarboxylate)palladium(II)
;
_chemical_properties_physical Light-sensitive,Photo-sensitive
_space_group_crystal_system monoclinic
_space_group_IT_number 14
_space_group_name_Hall '-P 2yn'
_space_group_name_H-M_alt 'P 1 21/n 1'
_atom_sites_solution_hydrogens geom
_audit_creation_method SHELXL-2018/3
_audit_update_record
;
2022-02-14 deposited with the CCDC.	2022-03-25 downloaded from the CCDC.
;
_cell_angle_alpha 90
_cell_angle_beta 94.731(4)
_cell_angle_gamma 90
_cell_formula_units_Z 4
_cell_length_a 8.5737(4)
_cell_length_b 7.7572(3)
_cell_length_c 24.9303(8)
_cell_measurement_reflns_used 3101
_cell_measurement_temperature 240(2)
_cell_measurement_theta_max 28.4780
_cell_measurement_theta_min 3.6830
_cell_volume 1652.41(11)
_computing_cell_refinement 'CrysAlisPro 1.171.40.67a (Rigaku OD, 2019)'
_computing_data_collection 'CrysAlisPro 1.171.40.67a (Rigaku OD, 2019)'
_computing_data_reduction 'CrysAlisPro 1.171.40.67a (Rigaku OD, 2019)'
_computing_structure_refinement 'SHELXL-2018/3 (Sheldrick, 2018)'
_computing_structure_solution 'SHELXT 2018/2 (Sheldrick, 2018)'
_diffrn_ambient_temperature 240(2)
_diffrn_detector_area_resol_mean 10.3795
_diffrn_measured_fraction_theta_full 0.997
_diffrn_measured_fraction_theta_max 0.997
_diffrn_measurement_device_type 'Xcalibur, Atlas, Gemini ultra'
_diffrn_measurement_method '\w scans'
_diffrn_radiation_type MoK\a
_diffrn_radiation_wavelength 0.71073
_diffrn_reflns_av_R_equivalents 0.0373
_diffrn_reflns_av_unetI/netI 0.0623
_diffrn_reflns_Laue_measured_fraction_full 0.997
_diffrn_reflns_Laue_measured_fraction_max 0.997
_diffrn_reflns_limit_h_max 7
_diffrn_reflns_limit_h_min -10
_diffrn_reflns_limit_k_max 9
_diffrn_reflns_limit_k_min -9
_diffrn_reflns_limit_l_max 31
_diffrn_reflns_limit_l_min -30
_diffrn_reflns_number 6844
_diffrn_reflns_point_group_measured_fraction_full 0.997
_diffrn_reflns_point_group_measured_fraction_max 0.997
_diffrn_reflns_theta_full 25.242
_diffrn_reflns_theta_max 26.367
_diffrn_reflns_theta_min 3.280
_diffrn_source 'fine-focus sealed X-ray tube'
_diffrn_source_type 'Enhance (Mo) X-ray Source'
_exptl_absorpt_coefficient_mu 1.178
_exptl_absorpt_correction_T_max 1.00000
_exptl_absorpt_correction_T_min 0.86479
_exptl_absorpt_correction_type multi-scan
_exptl_absorpt_process_details
;
CrysAlisPro 1.171.40.67a (Rigaku Oxford Diffraction, 2019)
Empirical absorption correction using spherical harmonics,
 implemented in SCALE3 ABSPACK scaling algorithm.
;
_exptl_crystal_colour yellow
_exptl_crystal_density_diffrn 1.892
_exptl_crystal_description block
_exptl_crystal_F_000 936
_exptl_crystal_recrystallization_method 'Re-crystallisation from solvent: Acetonitrile/water'
_exptl_crystal_size_max 0.300
_exptl_crystal_size_mid 0.200
_exptl_crystal_size_min 0.100
_refine_diff_density_max 0.682
_refine_diff_density_min -0.630
_refine_diff_density_rms 0.099
_refine_ls_extinction_method none
_refine_ls_goodness_of_fit_ref 1.049
_refine_ls_hydrogen_treatment constr
_refine_ls_matrix_type full
_refine_ls_number_parameters 253
_refine_ls_number_reflns 3379
_refine_ls_number_restraints 237
_refine_ls_restrained_S_all 1.038
_refine_ls_R_factor_all 0.0604
_refine_ls_R_factor_gt 0.0403
_refine_ls_shift/su_max 0.002
_refine_ls_shift/su_mean 0.000
_refine_ls_structure_factor_coef Fsqd
_refine_ls_weighting_details 'w=1/[\s^2^(Fo^2^)+(0.0342P)^2^] where P=(Fo^2^+2Fc^2^)/3'
_refine_ls_weighting_scheme calc
_refine_ls_wR_factor_gt 0.0805
_refine_ls_wR_factor_ref 0.0922
_reflns_Friedel_coverage 0.000
_reflns_number_gt 2584
_reflns_number_total 3379
_reflns_threshold_expression 'I > 2\s(I)'
_cod_data_source_file d2ce00213b3.cif
_cod_data_source_block Poly2_ES-VT_240K
_cod_original_sg_symbol_H-M 'P 21/n'
_cod_database_code 7244829
_shelx_shelxl_version_number 2018/3
_shelx_space_group_comment
;
The symmetry employed for this shelxl refinement is uniquely defined
by the following loop, which should always be used as a source of
symmetry information in preference to the above space-group names.
They are only intended as comments.
;
_shelx_estimated_absorpt_t_min 0.719
_shelx_estimated_absorpt_t_max 0.891

loop_
_space_group_symop_operation_xyz
'x, y, z'
'-x+1/2, y+1/2, -z+1/2'
'-x, -y, -z'
'x-1/2, -y-1/2, z-1/2'

loop_
_atom_site_label
_atom_site_type_symbol
_atom_site_fract_x
_atom_site_fract_y
_atom_site_fract_z
_atom_site_U_iso_or_equiv
_atom_site_adp_type
_atom_site_occupancy
_atom_site_site_symmetry_order
_atom_site_calc_flag
_atom_site_refinement_flags_posn
_atom_site_refinement_flags_adp
_atom_site_refinement_flags_occupancy
_atom_site_disorder_assembly
_atom_site_disorder_group
Pd1 Pd 0.28171(4) 0.55756(4) 0.50668(2) 0.03177(13) Uani 1 1 d . . . . .
O1 O 0.4216(5) 0.7743(6) 0.43377(19) 0.0991(16) Uani 1 1 d . . . . .
O2 O 0.2295(5) 0.8907(5) 0.46481(16) 0.0776(12) Uani 1 1 d . . . . .
O5 O 0.6493(5) 0.9618(4) 0.73568(13) 0.0597(10) Uani 1 1 d . . . . .
O6 O 0.5777(3) 0.7092(4) 0.76896(10) 0.0395(7) Uani 1 1 d . . . . .
O7 O 0.2305(3) -0.0161(4) 0.72164(11) 0.0383(7) Uani 1 1 d . . . . .
O8 O 0.0567(4) -0.1283(4) 0.65951(11) 0.0485(8) Uani 1 1 d . . . . .
N1 N 0.3159(5) 0.7674(5) 0.46268(13) 0.0430(8) Uani 1 1 d . . . . .
N3 N 0.3860(4) 0.6547(4) 0.57679(12) 0.0315(7) Uani 1 1 d . . . . .
N4 N 0.2458(4) 0.3576(4) 0.55727(12) 0.0317(7) Uani 1 1 d . . . . .
C1 C 0.4606(5) 0.8065(5) 0.58292(16) 0.0394(10) Uani 1 1 d . . . . .
H1 H 0.468101 0.876977 0.552560 0.047 Uiso 1 1 calc R U . . .
C2 C 0.5263(5) 0.8626(5) 0.63190(16) 0.0387(10) Uani 1 1 d . . . . .
H2 H 0.578600 0.969082 0.634877 0.046 Uiso 1 1 calc R U . . .
C3 C 0.5146(5) 0.7607(5) 0.67660(15) 0.0316(8) Uani 1 1 d . . . . .
C4 C 0.4393(5) 0.6028(5) 0.67080(15) 0.0314(9) Uani 1 1 d . . . . .
H4 H 0.431459 0.530971 0.700821 0.038 Uiso 1 1 calc R U . . .
C5 C 0.3760(5) 0.5521(5) 0.62062(15) 0.0287(8) Uani 1 1 d . . . . .
C6 C 0.2947(5) 0.3867(5) 0.60946(15) 0.0284(8) Uani 1 1 d . . . . .
C7 C 0.2697(5) 0.2661(5) 0.64897(15) 0.0304(9) Uani 1 1 d . . . . .
H7 H 0.304134 0.287704 0.685117 0.036 Uiso 1 1 calc R U . . .
C8 C 0.1934(5) 0.1131(5) 0.63454(15) 0.0312(8) Uani 1 1 d . . . . .
C9 C 0.1445(5) 0.0841(5) 0.58101(16) 0.0373(10) Uani 1 1 d . . . . .
H9 H 0.092530 -0.018562 0.570317 0.045 Uiso 1 1 calc R U . . .
C10 C 0.1735(5) 0.2084(5) 0.54371(15) 0.0379(10) Uani 1 1 d . . . . .
H10 H 0.141413 0.188080 0.507297 0.045 Uiso 1 1 calc R U . . .
C11 C 0.5885(5) 0.8227(5) 0.72999(16) 0.0349(9) Uani 1 1 d . . . . .
C12 C 0.6598(6) 0.7546(6) 0.82055(16) 0.0502(13) Uani 1 1 d . . . . .
H12A H 0.766729 0.786656 0.815176 0.075 Uiso 1 1 calc R U . . .
H12B H 0.660023 0.656376 0.844649 0.075 Uiso 1 1 calc R U . . .
H12C H 0.607248 0.850830 0.836159 0.075 Uiso 1 1 calc R U . . .
C13 C 0.1650(5) -0.0158(5) 0.67725(16) 0.0318(8) Uani 1 1 d . . . . .
C14 C 0.0113(6) -0.2588(6) 0.69722(18) 0.0550(14) Uani 1 1 d . . . . .
H14A H -0.064878 -0.335903 0.679074 0.082 Uiso 1 1 calc R U . . .
H14B H -0.034232 -0.203282 0.727101 0.082 Uiso 1 1 calc R U . . .
H14C H 0.102913 -0.324028 0.710595 0.082 Uiso 1 1 calc R U . . .
O3 O 0.2524(5) 0.4312(6) 0.40052(16) 0.0548(11) Uani 0.742(5) 1 d D . P A 1
O4 O 0.0395(5) 0.4120(8) 0.43706(19) 0.0601(13) Uani 0.742(5) 1 d D . P A 1
N2 N 0.1750(4) 0.4525(5) 0.43956(13) 0.0423(8) Uani 0.742(5) 1 d D . P A 1
O3A O 0.2226(15) 0.3217(14) 0.4214(5) 0.0548(11) Uani 0.258(5) 1 d D . P A 2
O4A O 0.0488(13) 0.5130(19) 0.4209(6) 0.0601(13) Uani 0.258(5) 1 d D . P A 2
N2A N 0.1750(4) 0.4525(5) 0.43956(13) 0.0423(8) Uani 0.258(5) 1 d D . P A 2

loop_
_atom_site_aniso_label
_atom_site_aniso_U_11
_atom_site_aniso_U_22
_atom_site_aniso_U_33
_atom_site_aniso_U_23
_atom_site_aniso_U_13
_atom_site_aniso_U_12
Pd1 0.0376(2) 0.0352(2) 0.02242(18) 0.00251(13) 0.00218(14) 0.00235(15)
O1 0.085(3) 0.094(3) 0.128(3) 0.063(3) 0.060(2) 0.029(3)
O2 0.104(3) 0.056(2) 0.076(3) 0.0162(19) 0.027(2) 0.029(2)
O5 0.087(3) 0.0489(17) 0.0434(18) -0.0086(15) 0.0054(18) -0.0295(17)
O6 0.0472(19) 0.0375(15) 0.0318(13) -0.0044(11) -0.0072(12) -0.0056(14)
O7 0.0427(18) 0.0419(17) 0.0295(13) 0.0016(12) -0.0012(12) -0.0047(14)
O8 0.069(2) 0.0376(16) 0.0356(16) 0.0101(13) -0.0137(15) -0.0182(14)
N1 0.050(2) 0.0481(19) 0.0301(18) 0.0067(17) -0.0007(15) 0.0032(15)
N3 0.0346(19) 0.0331(15) 0.0269(14) 0.0004(12) 0.0036(13) 0.0002(13)
N4 0.037(2) 0.0330(15) 0.0244(13) -0.0014(12) 0.0018(13) 0.0014(14)
C1 0.047(3) 0.0358(18) 0.0356(18) 0.0026(17) 0.0040(17) -0.0050(17)
C2 0.045(3) 0.030(2) 0.0404(17) -0.0012(14) 0.0030(16) -0.0060(19)
C3 0.031(2) 0.0315(17) 0.0333(15) -0.0041(13) 0.0047(15) 0.0047(15)
C4 0.036(2) 0.0317(17) 0.0265(16) -0.0026(15) 0.0049(15) 0.0016(15)
C5 0.029(2) 0.0313(16) 0.0262(15) -0.0001(12) 0.0038(14) 0.0023(14)
C6 0.030(2) 0.0303(16) 0.0251(14) -0.0010(12) 0.0022(14) 0.0016(14)
C7 0.035(2) 0.0315(17) 0.0247(17) -0.0011(13) 0.0007(16) -0.0011(15)
C8 0.033(2) 0.0317(16) 0.0283(15) -0.0023(13) -0.0018(14) 0.0017(15)
C9 0.047(3) 0.031(2) 0.0317(16) -0.0045(14) -0.0075(16) -0.0054(18)
C10 0.048(3) 0.0385(17) 0.0251(19) -0.0033(14) -0.0073(17) -0.0030(17)
C11 0.034(2) 0.0354(17) 0.0360(16) -0.0054(13) 0.0033(15) -0.0020(15)
C12 0.058(3) 0.056(3) 0.0343(19) -0.009(2) -0.009(2) -0.008(2)
C13 0.038(2) 0.0274(17) 0.0295(15) -0.0035(14) 0.0011(13) 0.0019(14)
C14 0.079(4) 0.042(3) 0.042(3) 0.0126(19) -0.010(2) -0.022(2)
O3 0.062(3) 0.071(3) 0.033(2) -0.0083(19) 0.0118(17) 0.009(2)
O4 0.0416(18) 0.095(4) 0.043(3) -0.004(2) -0.0015(17) 0.0006(19)
N2 0.0417(17) 0.059(2) 0.0258(16) -0.0045(15) 0.0021(14) 0.0041(16)
O3A 0.062(3) 0.071(3) 0.033(2) -0.0083(19) 0.0118(17) 0.009(2)
O4A 0.0416(18) 0.095(4) 0.043(3) -0.004(2) -0.0015(17) 0.0006(19)
N2A 0.0417(17) 0.059(2) 0.0258(16) -0.0045(15) 0.0021(14) 0.0041(16)

loop_
_atom_type_symbol
_atom_type_description
_atom_type_scat_dispersion_real
_atom_type_scat_dispersion_imag
_atom_type_scat_source
C C 0.0033 0.0016 'International Tables Vol C Tables 4.2.6.8 and 6.1.1.4'
H H 0.0000 0.0000 'International Tables Vol C Tables 4.2.6.8 and 6.1.1.4'
N N 0.0061 0.0033 'International Tables Vol C Tables 4.2.6.8 and 6.1.1.4'
O O 0.0106 0.0060 'International Tables Vol C Tables 4.2.6.8 and 6.1.1.4'
Pd Pd -0.9988 1.0072 'International Tables Vol C Tables 4.2.6.8 and 6.1.1.4'

loop_
_geom_angle_atom_site_label_1
_geom_angle_atom_site_label_2
_geom_angle_atom_site_label_3
_geom_angle
_geom_angle_site_symmetry_1
_geom_angle_site_symmetry_3
_geom_angle_publ_flag
N1 Pd1 N2A 87.17(14) . . ?
N1 Pd1 N2 87.17(14) . . ?
N1 Pd1 N4 174.93(13) . . ?
N2A Pd1 N4 97.17(14) . . ?
N2 Pd1 N4 97.17(14) . . ?
N1 Pd1 N3 95.49(13) . . ?
N2A Pd1 N3 177.29(14) . . ?
N2 Pd1 N3 177.29(14) . . ?
N4 Pd1 N3 80.15(12) . . ?
C11 O6 C12 115.5(3) . . ?
C13 O8 C14 117.4(3) . . ?
O1 N1 O2 118.9(4) . . ?
O1 N1 Pd1 121.1(3) . . ?
O2 N1 Pd1 120.0(3) . . ?
C1 N3 C5 118.9(3) . . ?
C1 N3 Pd1 126.3(3) . . ?
C5 N3 Pd1 114.8(3) . . ?
C10 N4 C6 119.1(3) . . ?
C10 N4 Pd1 126.2(3) . . ?
C6 N4 Pd1 114.7(3) . . ?
N3 C1 C2 122.4(4) . . ?
N3 C1 H1 118.8 . . ?
C2 C1 H1 118.8 . . ?
C1 C2 C3 119.1(4) . . ?
C1 C2 H2 120.4 . . ?
C3 C2 H2 120.4 . . ?
C2 C3 C4 119.1(4) . . ?
C2 C3 C11 118.6(4) . . ?
C4 C3 C11 122.2(4) . . ?
C5 C4 C3 119.5(4) . . ?
C5 C4 H4 120.3 . . ?
C3 C4 H4 120.3 . . ?
N3 C5 C4 121.0(4) . . ?
N3 C5 C6 114.7(3) . . ?
C4 C5 C6 124.3(3) . . ?
N4 C6 C7 121.1(4) . . ?
N4 C6 C5 115.5(3) . . ?
C7 C6 C5 123.4(3) . . ?
C6 C7 C8 119.3(3) . . ?
C6 C7 H7 120.3 . . ?
C8 C7 H7 120.3 . . ?
C9 C8 C7 119.2(4) . . ?
C9 C8 C13 121.6(4) . . ?
C7 C8 C13 119.2(3) . . ?
C10 C9 C8 118.7(4) . . ?
C10 C9 H9 120.6 . . ?
C8 C9 H9 120.6 . . ?
N4 C10 C9 122.6(3) . . ?
N4 C10 H10 118.7 . . ?
C9 C10 H10 118.7 . . ?
O5 C11 O6 124.6(4) . . ?
O5 C11 C3 122.6(4) . . ?
O6 C11 C3 112.8(3) . . ?
O6 C12 H12A 109.5 . . ?
O6 C12 H12B 109.5 . . ?
H12A C12 H12B 109.5 . . ?
O6 C12 H12C 109.5 . . ?
H12A C12 H12C 109.5 . . ?
H12B C12 H12C 109.5 . . ?
O7 C13 O8 124.7(4) . . ?
O7 C13 C8 124.6(4) . . ?
O8 C13 C8 110.7(3) . . ?
O8 C14 H14A 109.5 . . ?
O8 C14 H14B 109.5 . . ?
H14A C14 H14B 109.5 . . ?
O8 C14 H14C 109.5 . . ?
H14A C14 H14C 109.5 . . ?
H14B C14 H14C 109.5 . . ?
O4 N2 O3 120.3(4) . . ?
O4 N2 Pd1 121.4(3) . . ?
O3 N2 Pd1 118.3(3) . . ?
O3A N2A O4A 119.7(8) . . ?
O3A N2A Pd1 120.8(6) . . ?
O4A N2A Pd1 118.9(7) . . ?

loop_
_geom_bond_atom_site_label_1
_geom_bond_atom_site_label_2
_geom_bond_distance
_geom_bond_site_symmetry_2
_geom_bond_publ_flag
Pd1 N1 1.998(4) . ?
Pd1 N2A 2.012(3) . ?
Pd1 N2 2.012(3) . ?
Pd1 N4 2.039(3) . ?
Pd1 N3 2.041(3) . ?
O1 N1 1.204(5) . ?
O2 N1 1.213(5) . ?
O5 C11 1.202(5) . ?
O6 C11 1.320(5) . ?
O6 C12 1.457(4) . ?
O7 C13 1.199(4) . ?
O8 C13 1.323(5) . ?
O8 C14 1.456(5) . ?
N3 C1 1.343(5) . ?
N3 C5 1.360(5) . ?
N4 C10 1.343(5) . ?
N4 C6 1.353(5) . ?
C1 C2 1.373(6) . ?
C1 H1 0.9400 . ?
C2 C3 1.377(5) . ?
C2 H2 0.9400 . ?
C3 C4 1.387(5) . ?
C3 C11 1.505(5) . ?
C4 C5 1.380(5) . ?
C4 H4 0.9400 . ?
C5 C6 1.475(5) . ?
C6 C7 1.388(5) . ?
C7 C8 1.388(5) . ?
C7 H7 0.9400 . ?
C8 C9 1.384(5) . ?
C8 C13 1.495(6) . ?
C9 C10 1.377(6) . ?
C9 H9 0.9400 . ?
C10 H10 0.9400 . ?
C12 H12A 0.9700 . ?
C12 H12B 0.9700 . ?
C12 H12C 0.9700 . ?
C14 H14A 0.9700 . ?
C14 H14B 0.9700 . ?
C14 H14C 0.9700 . ?
O3 N2 1.233(5) . ?
O4 N2 1.200(5) . ?
O3A N2A 1.196(7) . ?
O4A N2A 1.235(8) . ?

loop_
_geom_hbond_atom_site_label_D
_geom_hbond_atom_site_label_H
_geom_hbond_atom_site_label_A
_geom_hbond_distance_DH
_geom_hbond_distance_HA
_geom_hbond_distance_DA
_geom_hbond_angle_DHA
_geom_hbond_site_symmetry_A
_geom_hbond_publ_flag
C1 H1 N1 0.94 2.64 3.163(5) 115.8 . yes
C2 H2 O1 0.94 2.63 3.307(6) 129.8 3_676 yes
C4 H4 O7 0.94 2.50 3.287(5) 141.6 2_556 yes
C10 H10 O4^a 0.94 2.57 3.222(7) 126.9 . yes
C10 H10 N2^a 0.94 2.69 3.214(5) 116.2 . yes
C10 H10 O3A^b 0.94 2.53 3.233(14) 132.1 . yes
C12 H12C O3^a 0.97 2.58 3.207(6) 122.5 4_676 yes
C12 H12C O4A^b 0.97 2.45 3.287(17) 144.3 4_676 yes
C14 H14A O3^a 0.97 2.56 3.454(6) 153.7 3_556 yes
C14 H14C O7 0.97 2.59 3.498(5) 155.7 2_546 yes

loop_
_geom_torsion_atom_site_label_1
_geom_torsion_atom_site_label_2
_geom_torsion_atom_site_label_3
_geom_torsion_atom_site_label_4
_geom_torsion
_geom_torsion_site_symmetry_1
_geom_torsion_site_symmetry_2
_geom_torsion_site_symmetry_3
_geom_torsion_site_symmetry_4
_geom_torsion_publ_flag
C5 N3 C1 C2 -0.4(6) . . . . ?
Pd1 N3 C1 C2 179.3(3) . . . . ?
N3 C1 C2 C3 -0.6(7) . . . . ?
C1 C2 C3 C4 1.2(6) . . . . ?
C1 C2 C3 C11 179.4(4) . . . . ?
C2 C3 C4 C5 -0.8(6) . . . . ?
C11 C3 C4 C5 -179.0(4) . . . . ?
C1 N3 C5 C4 0.8(6) . . . . ?
Pd1 N3 C5 C4 -179.0(3) . . . . ?
C1 N3 C5 C6 -178.8(4) . . . . ?
Pd1 N3 C5 C6 1.4(4) . . . . ?
C3 C4 C5 N3 -0.1(6) . . . . ?
C3 C4 C5 C6 179.4(4) . . . . ?
C10 N4 C6 C7 -0.7(6) . . . . ?
Pd1 N4 C6 C7 176.3(3) . . . . ?
C10 N4 C6 C5 178.7(4) . . . . ?
Pd1 N4 C6 C5 -4.3(4) . . . . ?
N3 C5 C6 N4 1.9(5) . . . . ?
C4 C5 C6 N4 -177.6(4) . . . . ?
N3 C5 C6 C7 -178.6(4) . . . . ?
C4 C5 C6 C7 1.8(7) . . . . ?
N4 C6 C7 C8 0.1(6) . . . . ?
C5 C6 C7 C8 -179.4(4) . . . . ?
C6 C7 C8 C9 0.3(6) . . . . ?
C6 C7 C8 C13 -179.3(4) . . . . ?
C7 C8 C9 C10 0.0(6) . . . . ?
C13 C8 C9 C10 179.6(4) . . . . ?
C6 N4 C10 C9 1.1(6) . . . . ?
Pd1 N4 C10 C9 -175.5(3) . . . . ?
C8 C9 C10 N4 -0.8(7) . . . . ?
C12 O6 C11 O5 -6.0(6) . . . . ?
C12 O6 C11 C3 174.4(4) . . . . ?
C2 C3 C11 O5 4.4(7) . . . . ?
C4 C3 C11 O5 -177.4(4) . . . . ?
C2 C3 C11 O6 -176.0(4) . . . . ?
C4 C3 C11 O6 2.1(6) . . . . ?
C14 O8 C13 O7 1.7(6) . . . . ?
C14 O8 C13 C8 -177.7(4) . . . . ?
C9 C8 C13 O7 163.9(4) . . . . ?
C7 C8 C13 O7 -16.5(6) . . . . ?
C9 C8 C13 O8 -16.7(6) . . . . ?
C7 C8 C13 O8 162.9(4) . . . . ?
